data_4001523
loop_
_publ_author_name
'Lin, Chia-Her'
'Yang, Ya-Ching'
'Chen, Chun-Yu'
'Wang, Sue-Lein'

_publ_section_title
;
 Unequivocal Heteroatom Insertion into a 24-Ring Channel Gallophosphate
 and Its Photoluminescence
;
_journal_issue 8
_journal_name_full 'Chemistry of Materials'
_journal_page_first 2095
_journal_paper_doi 10.1021/cm052859r
_journal_volume 18
_journal_year 2006
_chemical_formula_sum 'C4 H15.1 Co0.1 Ga1.9 N3 O9 P2'
_chemical_formula_weight 449.59
_chemical_name_systematic
; 
 ? 
;
_space_group_IT_number 148
_symmetry_space_group_name_Hall '-R 3'
_symmetry_space_group_name_H-M 'R -3 :H'
_atom_sites_solution_hydrogens geom
_atom_sites_solution_primary direct
_atom_sites_solution_secondary difmap
_audit_creation_method SHELXL-97
_cell_angle_alpha 90.00
_cell_angle_beta 90.00
_cell_angle_gamma 120.00
_cell_formula_units_Z 18
_cell_length_a 23.7400(16)
_cell_length_b 23.7400(16)
_cell_length_c 13.4851(13)
_cell_measurement_temperature 293(2)
_cell_volume 6581.8(9)
_computing_structure_refinement 'SHELXL-97 (Sheldrick, 1997)'
_computing_structure_solution 'SHELXS-97 (Sheldrick, 1990)'
_diffrn_ambient_temperature 293(2)
_diffrn_measured_fraction_theta_full 0.981
_diffrn_measured_fraction_theta_max 0.981
_diffrn_radiation_monochromator graphite
_diffrn_radiation_source 'fine-focus sealed tube'
_diffrn_radiation_type MoK\a
_diffrn_radiation_wavelength 0.71073
_diffrn_reflns_av_R_equivalents 0.0392
_diffrn_reflns_av_sigmaI/netI 0.0375
_diffrn_reflns_limit_h_max 30
_diffrn_reflns_limit_h_min -27
_diffrn_reflns_limit_k_max 18
_diffrn_reflns_limit_k_min -30
_diffrn_reflns_limit_l_max 17
_diffrn_reflns_limit_l_min -17
_diffrn_reflns_number 14489
_diffrn_reflns_theta_full 28.27
_diffrn_reflns_theta_max 28.27
_diffrn_reflns_theta_min 1.72
_exptl_absorpt_coefficient_mu 3.875
_exptl_crystal_density_diffrn 2.042
_exptl_crystal_density_method 'not measured'
_exptl_crystal_F_000 4027
_refine_diff_density_max 1.289
_refine_diff_density_min -0.383
_refine_diff_density_rms 0.150
_refine_ls_extinction_coef 0.00008(3)
_refine_ls_extinction_expression Fc^*^=kFc[1+0.001xFc^2^\l^3^/sin(2\q)]^-1/4^
_refine_ls_extinction_method SHELXL
_refine_ls_goodness_of_fit_ref 1.033
_refine_ls_hydrogen_treatment mixed
_refine_ls_matrix_type full
_refine_ls_number_parameters 181
_refine_ls_number_reflns 3559
_refine_ls_number_restraints 0
_refine_ls_restrained_S_all 1.033
_refine_ls_R_factor_all 0.0465
_refine_ls_R_factor_gt 0.0324
_refine_ls_shift/su_max 0.614
_refine_ls_shift/su_mean 0.012
_refine_ls_structure_factor_coef Fsqd
_refine_ls_weighting_details 'calc w=1/[\s^2^(Fo^2^)+(0.0650P)^2^+15.7997P] where P=(Fo^2^+2Fc^2^)/3'
_refine_ls_weighting_scheme calc
_refine_ls_wR_factor_gt 0.1039
_refine_ls_wR_factor_ref 0.1081
_reflns_number_gt 2749
_reflns_number_total 3559
_reflns_threshold_expression >2sigma(I)
_cod_data_source_file cm052859rsi20051227_092211.cif
_cod_data_source_block NTHU-1Co
_cod_original_formula_sum 'C4 H15.10 Co0.10 Ga1.90 N3 O9 P2'
_cod_database_code 4001523

loop_
_symmetry_equiv_pos_as_xyz
'x, y, z'
'-y, x-y, z'
'-x+y, -x, z'
'x+2/3, y+1/3, z+1/3'
'-y+2/3, x-y+1/3, z+1/3'
'-x+y+2/3, -x+1/3, z+1/3'
'x+1/3, y+2/3, z+2/3'
'-y+1/3, x-y+2/3, z+2/3'
'-x+y+1/3, -x+2/3, z+2/3'
'-x, -y, -z'
'y, -x+y, -z'
'x-y, x, -z'
'-x+2/3, -y+1/3, -z+1/3'
'y+2/3, -x+y+1/3, -z+1/3'
'x-y+2/3, x+1/3, -z+1/3'
'-x+1/3, -y+2/3, -z+2/3'
'y+1/3, -x+y+2/3, -z+2/3'
'x-y+1/3, x+2/3, -z+2/3'

loop_
_atom_site_label
_atom_site_type_symbol
_atom_site_fract_x
_atom_site_fract_y
_atom_site_fract_z
_atom_site_U_iso_or_equiv
_atom_site_adp_type
_atom_site_occupancy
_atom_site_symmetry_multiplicity
_atom_site_calc_flag
_atom_site_refinement_flags
Ga1 Ga 0.36039(2) 0.09308(2) 0.11998(3) 0.01869(13) Uani 0.90 1 d P
Co1 Co 0.36039(2) 0.09308(2) 0.11998(3) 0.01869(13) Uani 0.10 1 d P
Ga2 Ga 0.34972(2) 0.24283(2) -0.08456(3) 0.01989(13) Uani 1 1 d .
P1 P 0.41876(5) 0.23621(5) 0.11950(7) 0.0200(2) Uani 1 1 d .
P2 P 0.32680(5) -0.01303(4) 0.27725(6) 0.0172(2) Uani 1 1 d .
O1 O 0.36713(14) 0.21028(13) 0.03778(18) 0.0261(6) Uani 1 1 d .
O2 O 0.42224(13) 0.17569(13) 0.15628(19) 0.0236(6) Uani 1 1 d .
O3 O 0.27523(13) 0.07422(13) 0.1265(2) 0.0246(6) Uani 1 1 d .
O4 O 0.48401(15) 0.28968(15) 0.0892(2) 0.0384(8) Uani 1 1 d .
O5 O 0.37523(13) 0.04469(13) 0.21210(18) 0.0212(5) Uani 1 1 d .
O6 O 0.37451(13) 0.07493(13) -0.00807(19) 0.0250(6) Uani 1 1 d .
O7 O 0.33632(15) 0.27161(13) -0.21766(18) 0.0258(6) Uani 1 1 d .
O8 O 0.36635(13) 0.32268(12) -0.02706(18) 0.0225(6) Uani 1 1 d .
N1 N 0.44436(18) 0.27577(18) -0.1307(3) 0.0299(8) Uani 1 1 d .
N2 N 0.33240(19) 0.15663(16) -0.1487(3) 0.0304(8) Uani 1 1 d .
N3 N 0.25099(17) 0.18888(17) -0.0588(2) 0.0271(7) Uani 1 1 d .
C1 C 0.4473(3) 0.2186(3) -0.1689(4) 0.0432(12) Uani 1 1 d .
C2 C 0.3849(3) 0.1730(3) -0.2203(3) 0.0442(12) Uani 1 1 d .
C3 C 0.2650(3) 0.1230(2) -0.1832(3) 0.0392(11) Uani 1 1 d .
C4 C 0.2237(3) 0.1214(2) -0.0971(4) 0.0419(12) Uani 1 1 d .
O9 O 0.5372(6) 0.1948(6) 0.0085(8) 0.101(4) Uiso 0.50 1 d P
O10 O 0.5940(18) 0.3154(17) 0.184(2) 0.320(16) Uiso 0.50 1 d P
H1 H 0.4511 0.2986 -0.1867 0.050 Uiso 1 1 d .
H2 H 0.4734 0.2908 -0.0783 0.050 Uiso 1 1 d .
H3 H 0.3328 0.1273 -0.1045 0.050 Uiso 1 1 d .
H4 H 0.2461 0.1910 0.0077 0.050 Uiso 1 1 d .
H5 H 0.2299 0.2034 -0.0917 0.050 Uiso 1 1 d .
H6 H 0.4537 0.1933 -0.1095 0.050 Uiso 1 1 d .
H7 H 0.4732 0.2349 -0.2142 0.050 Uiso 1 1 d .
H8 H 0.3828 0.1986 -0.2757 0.050 Uiso 1 1 d .
H9 H 0.3775 0.1286 -0.2437 0.050 Uiso 1 1 d .
H10 H 0.2608 0.1478 -0.2428 0.050 Uiso 1 1 d .
H11 H 0.2473 0.0772 -0.1955 0.050 Uiso 1 1 d .
H12 H 0.2307 0.1001 -0.0430 0.050 Uiso 1 1 d .
H13 H 0.1758 0.1001 -0.1321 0.050 Uiso 1 1 d .

loop_
_atom_site_aniso_label
_atom_site_aniso_U_11
_atom_site_aniso_U_22
_atom_site_aniso_U_33
_atom_site_aniso_U_23
_atom_site_aniso_U_13
_atom_site_aniso_U_12
Ga1 0.0214(2) 0.0196(2) 0.0126(2) 0.00048(15) -0.00161(15) 0.00839(18)
Co1 0.0214(2) 0.0196(2) 0.0126(2) 0.00048(15) -0.00161(15) 0.00839(18)
Ga2 0.0275(2) 0.0193(2) 0.0142(2) -0.00022(15) -0.00150(16) 0.01271(19)
P1 0.0198(5) 0.0179(5) 0.0191(5) 0.0019(4) 0.0004(4) 0.0069(4)
P2 0.0214(5) 0.0177(5) 0.0113(4) -0.0007(3) -0.0011(3) 0.0088(4)
O1 0.0331(16) 0.0247(14) 0.0160(12) 0.0035(11) -0.0050(11) 0.0112(13)
O2 0.0248(14) 0.0216(14) 0.0240(13) -0.0012(11) -0.0051(11) 0.0113(12)
O3 0.0216(14) 0.0260(14) 0.0239(13) -0.0049(11) -0.0038(11) 0.0101(12)
O4 0.0270(16) 0.0287(16) 0.0470(19) 0.0078(14) 0.0085(14) 0.0045(13)
O5 0.0221(13) 0.0226(13) 0.0171(12) 0.0047(10) 0.0001(10) 0.0098(11)
O6 0.0285(15) 0.0232(14) 0.0155(12) -0.0014(10) -0.0012(11) 0.0071(12)
O7 0.0418(17) 0.0271(14) 0.0141(12) 0.0016(11) -0.0037(11) 0.0215(14)
O8 0.0297(15) 0.0203(13) 0.0170(12) -0.0015(10) 0.0030(11) 0.0120(12)
N1 0.035(2) 0.0315(19) 0.0279(17) 0.0039(15) 0.0033(15) 0.0206(17)
N2 0.048(2) 0.0245(18) 0.0222(17) -0.0033(14) -0.0062(16) 0.0211(17)
N3 0.0279(18) 0.0261(18) 0.0240(17) 0.0033(14) -0.0044(14) 0.0109(15)
C1 0.051(3) 0.047(3) 0.043(3) 0.001(2) 0.014(2) 0.033(3)
C2 0.074(4) 0.046(3) 0.029(2) -0.003(2) 0.006(2) 0.042(3)
C3 0.055(3) 0.026(2) 0.032(2) -0.0104(19) -0.014(2) 0.016(2)
C4 0.045(3) 0.028(2) 0.041(3) 0.001(2) -0.013(2) 0.009(2)

loop_
_atom_type_symbol
_atom_type_description
_atom_type_scat_dispersion_real
_atom_type_scat_dispersion_imag
_atom_type_scat_source
C C 0.0033 0.0016 'International Tables Vol C Tables 4.2.6.8 and 6.1.1.4'
H H 0.0000 0.0000 'International Tables Vol C Tables 4.2.6.8 and 6.1.1.4'
N N 0.0061 0.0033 'International Tables Vol C Tables 4.2.6.8 and 6.1.1.4'
O O 0.0106 0.0060 'International Tables Vol C Tables 4.2.6.8 and 6.1.1.4'
P P 0.1023 0.0942 'International Tables Vol C Tables 4.2.6.8 and 6.1.1.4'
Co Co 0.3494 0.9721 'International Tables Vol C Tables 4.2.6.8 and 6.1.1.4'
Ga Ga 0.2307 1.6083 'International Tables Vol C Tables 4.2.6.8 and 6.1.1.4'

loop_
_geom_angle_atom_site_label_1
_geom_angle_atom_site_label_2
_geom_angle_atom_site_label_3
_geom_angle
_geom_angle_site_symmetry_1
_geom_angle_site_symmetry_3
O2 Ga1 O3 116.23(12) . .
O2 Ga1 O5 100.74(11) . .
O3 Ga1 O5 110.22(12) . .
O2 Ga1 O6 110.90(12) . .
O3 Ga1 O6 107.01(12) . .
O5 Ga1 O6 111.76(12) . .
O8 Ga2 O1 94.05(11) . .
O8 Ga2 O7 90.83(11) . .
O1 Ga2 O7 173.91(12) . .
O8 Ga2 N3 98.96(13) . .
O1 Ga2 N3 90.67(12) . .
O7 Ga2 N3 92.17(13) . .
O8 Ga2 N2 179.22(14) . .
O1 Ga2 N2 86.48(12) . .
O7 Ga2 N2 88.60(12) . .
N3 Ga2 N2 81.60(15) . .
O8 Ga2 N1 95.79(13) . .
O1 Ga2 N1 89.94(13) . .
O7 Ga2 N1 85.94(13) . .
N3 Ga2 N1 165.16(14) . .
N2 Ga2 N1 83.64(15) . .
O4 P1 O1 115.35(18) . .
O4 P1 O2 111.18(17) . .
O1 P1 O2 105.01(15) . .
O4 P1 O3 110.23(17) . 13
O1 P1 O3 107.07(16) . 13
O2 P1 O3 107.58(15) . 13
O7 P2 O8 110.02(16) 11 13
O7 P2 O5 112.18(15) 11 .
O8 P2 O5 110.60(15) 13 .
O7 P2 O6 110.12(17) 11 6
O8 P2 O6 107.94(15) 13 6
O5 P2 O6 105.81(15) . 6
P1 O1 Ga2 137.32(17) . .
P1 O2 Ga1 121.15(16) . .
P1 O3 Ga1 123.09(16) 13 .
P2 O5 Ga1 130.23(16) . .
P2 O6 Ga1 126.75(16) 8_544 .
P2 O7 Ga2 145.87(17) 12 .
P2 O8 Ga2 138.67(17) 13 .
C1 N1 Ga2 107.3(3) . .
C1 N1 H1 100.6 . .
Ga2 N1 H1 108.3 . .
C1 N1 H2 104.5 . .
Ga2 N1 H2 112.0 . .
H1 N1 H2 122.5 . .
C3 N2 C2 119.2(4) . .
C3 N2 Ga2 107.2(3) . .
C2 N2 Ga2 107.0(3) . .
C3 N2 H3 102.4 . .
C2 N2 H3 107.3 . .
Ga2 N2 H3 113.9 . .
C4 N3 Ga2 111.0(3) . .
C4 N3 H4 113.8 . .
Ga2 N3 H4 105.6 . .
C4 N3 H5 103.0 . .
Ga2 N3 H5 111.9 . .
H4 N3 H5 111.8 . .
N1 C1 C2 109.9(4) . .
N1 C1 H6 110.0 . .
C2 C1 H6 108.1 . .
N1 C1 H7 101.2 . .
C2 C1 H7 103.6 . .
H6 C1 H7 123.4 . .
N2 C2 C1 106.8(4) . .
N2 C2 H8 111.4 . .
C1 C2 H8 104.1 . .
N2 C2 H9 104.1 . .
C1 C2 H9 119.0 . .
H8 C2 H9 111.6 . .
N2 C3 C4 106.8(4) . .
N2 C3 H10 109.1 . .
C4 C3 H10 111.5 . .
N2 C3 H11 114.3 . .
C4 C3 H11 101.1 . .
H10 C3 H11 113.5 . .
N3 C4 C3 108.2(4) . .
N3 C4 H12 102.1 . .
C3 C4 H12 108.7 . .
N3 C4 H13 116.1 . .
C3 C4 H13 101.0 . .
H12 C4 H13 120.3 . .

loop_
_geom_bond_atom_site_label_1
_geom_bond_atom_site_label_2
_geom_bond_distance
_geom_bond_site_symmetry_2
Ga1 O2 1.834(3) .
Ga1 O3 1.841(3) .
Ga1 O5 1.842(2) .
Ga1 O6 1.851(3) .
Ga2 O8 1.898(3) .
Ga2 O1 1.952(3) .
Ga2 O7 2.002(2) .
Ga2 N3 2.062(3) .
Ga2 N2 2.065(3) .
Ga2 N1 2.071(4) .
P1 O4 1.487(3) .
P1 O1 1.530(3) .
P1 O2 1.561(3) .
P1 O3 1.568(3) 13
P2 O7 1.503(3) 11
P2 O8 1.524(3) 13
P2 O5 1.548(3) .
P2 O6 1.555(3) 6
O3 P1 1.568(3) 13
O6 P2 1.555(3) 8_544
O7 P2 1.503(3) 12
O8 P2 1.524(3) 13
N1 C1 1.486(6) .
N1 H1 0.8961 .
N1 H2 0.9251 .
N2 C3 1.462(6) .
N2 C2 1.468(6) .
N2 H3 0.9206 .
N3 C4 1.488(6) .
N3 H4 0.9087 .
N3 H5 0.8597 .
C1 C2 1.498(8) .
C1 H6 1.0567 .
C1 H7 0.8142 .
C2 H8 0.9803 .
C2 H9 1.0266 .
C3 C4 1.509(7) .
C3 H10 1.0303 .
C3 H11 0.9634 .
C4 H12 0.9484 .
C4 H13 1.0941 .
